data_7024499
loop_
_publ_author_name
'Dash, Chandrakanta'
'Shaikh, Mobin M.'
'Butcher, Ray J.'
'Ghosh, Prasenjit'

_publ_section_title
;
 A comparison between nickel and palladium precatalysts of 1,2,4-triazole
 based N-heterocyclic carbenes in hydroamination of activated olefins.
;
_journal_issue 10
_journal_name_full 'Dalton transactions (Cambridge, England : 2003)'
_journal_page_first 2515
_journal_page_last 2524
_journal_paper_doi 10.1039/b917892a
_journal_volume 39
_journal_year 2010
_chemical_formula_sum 'C16 H26 Br2 N6 Pd'
_chemical_formula_weight 568.65
_chemical_name_systematic
;
?
;
_space_group_IT_number 14
_symmetry_cell_setting monoclinic
_symmetry_space_group_name_Hall '-P 2yn'
_symmetry_space_group_name_H-M 'P 1 21/n 1'
_atom_sites_solution_hydrogens geom
_atom_sites_solution_primary direct
_atom_sites_solution_secondary difmap
_audit_creation_method SHELXL-97
_cell_angle_alpha 90.000
_cell_angle_beta 90.197(9)
_cell_angle_gamma 90.000
_cell_formula_units_Z 8
_cell_length_a 13.9545(15)
_cell_length_b 16.9015(18)
_cell_length_c 18.118(2)
_cell_measurement_reflns_used 14946
_cell_measurement_temperature 150(2)
_cell_measurement_theta_max 32.4917
_cell_measurement_theta_min 3.0237
_cell_volume 4273.1(8)
_computing_cell_refinement 'CrysAlis RED, Oxford Diffraction Ltd.,'
_computing_data_collection 'CrysAlis CCD, Oxford Diffraction Ltd.,'
_computing_data_reduction 'CrysAlis RED, Oxford Diffraction Ltd.,'
_computing_molecular_graphics Ortep3
_computing_publication_material Shelx97
_computing_structure_refinement 'SHELXL-97 (Sheldrick, 1997)'
_computing_structure_solution 'SHELXS-97 (Sheldrick, 1997)'
_diffrn_ambient_temperature 120(2)
_diffrn_detector_area_resol_mean 15.9948
_diffrn_measured_fraction_theta_full 0.997
_diffrn_measured_fraction_theta_max 0.997
_diffrn_measurement_device_type 'OXFORD DIFFRACTION XCALIBUR-S'
_diffrn_measurement_method \w/q-scan
_diffrn_radiation_monochromator graphite
_diffrn_radiation_source 'Enhance (Mo) X-ray Source'
_diffrn_radiation_type MoK\a
_diffrn_radiation_wavelength 0.71073
_diffrn_reflns_av_R_equivalents 0.0590
_diffrn_reflns_av_sigmaI/netI 0.0559
_diffrn_reflns_limit_h_max 15
_diffrn_reflns_limit_h_min -16
_diffrn_reflns_limit_k_max 20
_diffrn_reflns_limit_k_min -20
_diffrn_reflns_limit_l_max 21
_diffrn_reflns_limit_l_min -21
_diffrn_reflns_number 24711
_diffrn_reflns_theta_full 25.00
_diffrn_reflns_theta_max 25.00
_diffrn_reflns_theta_min 3.03
_exptl_absorpt_coefficient_mu 4.620
_exptl_absorpt_correction_T_max 0.4437
_exptl_absorpt_correction_T_min 0.3578
_exptl_absorpt_correction_type multi-scan
_exptl_absorpt_process_details
;
CrysAlis RED, Oxford Diffraction Ltd.,
Version 1.171.31.7 (release 18-10-2006 CrysAlis171 .NET)
(compiled Oct 18 2006,16:28:17)
Empirical absorption correction using spherical harmonics,
implemented in SCALE3 ABSPACK scaling algorithm.
;
_exptl_crystal_colour yellow
_exptl_crystal_density_diffrn 1.768
_exptl_crystal_density_method 'not measured'
_exptl_crystal_description block
_exptl_crystal_F_000 2240
_exptl_crystal_size_max 0.28
_exptl_crystal_size_mid 0.26
_exptl_crystal_size_min 0.21
_refine_diff_density_max 2.900
_refine_diff_density_min -1.776
_refine_diff_density_rms 0.218
_refine_ls_extinction_method none
_refine_ls_goodness_of_fit_ref 1.028
_refine_ls_hydrogen_treatment riding
_refine_ls_matrix_type full
_refine_ls_number_parameters 459
_refine_ls_number_reflns 7516
_refine_ls_number_restraints 0
_refine_ls_restrained_S_all 1.028
_refine_ls_R_factor_all 0.0932
_refine_ls_R_factor_gt 0.0589
_refine_ls_shift/su_max 0.000
_refine_ls_shift/su_mean 0.000
_refine_ls_structure_factor_coef Fsqd
_refine_ls_weighting_details 'calc w=1/[\s^2^(Fo^2^)+(0.1138P)^2^+0.0000P] where P=(Fo^2^+2Fc^2^)/3'
_refine_ls_weighting_scheme calc
_refine_ls_wR_factor_gt 0.1517
_refine_ls_wR_factor_ref 0.1804
_reflns_number_gt 4437
_reflns_number_total 7516
_reflns_threshold_expression >2sigma(I)
_cod_data_source_file b917892a.txt
_cod_data_source_block pg175
_cod_depositor_comments
;
The following automatic conversions were performed:

'_symmetry_cell_setting' value 'Monoclinic' changed to 'monoclinic'
according to /home/saulius/struct/CIF-dictionaries/cif_core.dic
dictionary named 'cif_core.dic' version 2.4.2 from 2011-04-26.

Automatic conversion script
Id: cif_fix_values 1891 2012-01-12 08:04:46Z andrius 
;
_cod_original_cell_volume 4273.2(8)
_cod_original_sg_symbol_H-M 'P 21/n'
_cod_database_code 7024499

loop_
_symmetry_equiv_pos_as_xyz
'x, y, z'
'-x+1/2, y+1/2, -z+1/2'
'-x, -y, -z'
'x-1/2, -y-1/2, z-1/2'

loop_
_atom_site_label
_atom_site_type_symbol
_atom_site_fract_x
_atom_site_fract_y
_atom_site_fract_z
_atom_site_U_iso_or_equiv
_atom_site_adp_type
_atom_site_occupancy
_atom_site_symmetry_multiplicity
_atom_site_calc_flag
_atom_site_refinement_flags
Pd2 Pd 0.73216(4) 0.47956(3) 0.25699(3) 0.02119(19) Uani 1 1 d .
Pd1 Pd 0.27815(4) 0.22231(3) 0.30280(3) 0.02282(19) Uani 1 1 d .
Br1 Br 0.28223(6) 0.07937(5) 0.28639(6) 0.0418(3) Uani 1 1 d .
Br2 Br 0.26744(6) 0.36539(5) 0.31838(5) 0.0364(2) Uani 1 1 d .
Br3 Br 0.72370(6) 0.62305(5) 0.24958(5) 0.0343(2) Uani 1 1 d .
Br4 Br 0.74274(6) 0.33573(5) 0.25780(5) 0.0328(2) Uani 1 1 d .
N1 N 0.4319(5) 0.2363(4) 0.4213(3) 0.0251(15) Uani 1 1 d .
N2 N 0.4965(5) 0.2123(4) 0.3188(3) 0.0279(15) Uani 1 1 d .
N3 N 0.5293(5) 0.2363(4) 0.4354(3) 0.0307(16) Uani 1 1 d .
N4 N 0.1377(5) 0.2481(4) 0.1805(3) 0.0283(15) Uani 1 1 d .
N5 N 0.0612(5) 0.2139(4) 0.2740(4) 0.0287(16) Uani 1 1 d .
N6 N 0.0437(5) 0.2487(4) 0.1594(4) 0.0362(17) Uani 1 1 d .
N7 N 0.5845(5) 0.4566(4) 0.1361(3) 0.0288(15) Uani 1 1 d .
N8 N 0.5131(5) 0.4856(4) 0.2345(3) 0.0291(16) Uani 1 1 d .
N9 N 0.4895(5) 0.4604(5) 0.1178(4) 0.0400(18) Uani 1 1 d .
N10 N 0.8890(5) 0.5108(4) 0.3718(3) 0.0295(16) Uani 1 1 d .
N11 N 0.9491(5) 0.4668(4) 0.2738(3) 0.0248(15) Uani 1 1 d .
N12 N 0.9852(5) 0.5048(4) 0.3863(4) 0.0355(17) Uani 1 1 d .
C1 C 0.5650(6) 0.2214(5) 0.3714(4) 0.0307(19) Uani 1 1 d .
H1 H 0.6318 0.2174 0.3621 0.037 Uiso 1 1 calc R
C2 C 0.4089(6) 0.2221(4) 0.3522(4) 0.0249(18) Uani 1 1 d .
C3 C 0.3648(6) 0.2480(5) 0.4841(4) 0.0293(19) Uani 1 1 d .
H3 H 0.2979 0.2499 0.4643 0.035 Uiso 1 1 calc R
C4 C 0.3729(6) 0.1786(5) 0.5356(4) 0.038(2) Uani 1 1 d .
H4A H 0.3539 0.1302 0.5096 0.057 Uiso 1 1 calc R
H4B H 0.3308 0.1868 0.5781 0.057 Uiso 1 1 calc R
H4C H 0.4393 0.1736 0.5527 0.057 Uiso 1 1 calc R
C5 C 0.3865(6) 0.3262(5) 0.5217(5) 0.035(2) Uani 1 1 d .
H5A H 0.4538 0.3271 0.5374 0.053 Uiso 1 1 calc R
H5B H 0.3452 0.3323 0.5650 0.053 Uiso 1 1 calc R
H5C H 0.3747 0.3697 0.4871 0.053 Uiso 1 1 calc R
C6 C 0.5132(6) 0.1893(5) 0.2418(4) 0.033(2) Uani 1 1 d .
H6A H 0.4715 0.1439 0.2291 0.039 Uiso 1 1 calc R
H6B H 0.5807 0.1722 0.2361 0.039 Uiso 1 1 calc R
C7 C 0.4931(6) 0.2566(5) 0.1892(5) 0.035(2) Uani 1 1 d .
H7 H 0.5104 0.3090 0.2031 0.042 Uiso 1 1 calc R
C8 C 0.4525(6) 0.2446(6) 0.1250(5) 0.040(2) Uani 1 1 d .
H8A H 0.4349 0.1925 0.1105 0.048 Uiso 1 1 calc R
H8B H 0.4405 0.2879 0.0928 0.048 Uiso 1 1 calc R
C9 C 0.1512(6) 0.2269(4) 0.2503(4) 0.0275(18) Uani 1 1 d .
C10 C -0.0017(6) 0.2279(5) 0.2181(5) 0.034(2) Uani 1 1 d .
H10 H -0.0693 0.2230 0.2218 0.041 Uiso 1 1 calc R
C11 C 0.2126(6) 0.2653(5) 0.1259(4) 0.038(2) Uani 1 1 d .
H11 H 0.2758 0.2642 0.1520 0.045 Uiso 1 1 calc R
C12 C 0.1989(8) 0.3475(6) 0.0944(5) 0.058(3) Uani 1 1 d .
H12A H 0.1363 0.3507 0.0699 0.086 Uiso 1 1 calc R
H12B H 0.2496 0.3585 0.0586 0.086 Uiso 1 1 calc R
H12C H 0.2019 0.3864 0.1344 0.086 Uiso 1 1 calc R
C13 C 0.2147(8) 0.2027(6) 0.0667(5) 0.058(3) Uani 1 1 d .
H13A H 0.2239 0.1507 0.0894 0.086 Uiso 1 1 calc R
H13B H 0.2676 0.2135 0.0327 0.086 Uiso 1 1 calc R
H13C H 0.1540 0.2033 0.0393 0.086 Uiso 1 1 calc R
C14 C 0.0347(7) 0.1898(6) 0.3493(5) 0.042(2) Uani 1 1 d .
H14A H -0.0212 0.1537 0.3473 0.051 Uiso 1 1 calc R
H14B H 0.0887 0.1611 0.3726 0.051 Uiso 1 1 calc R
C15 C 0.0110(8) 0.2599(6) 0.3931(5) 0.052(3) Uani 1 1 d .
H15 H 0.0620 0.2948 0.4053 0.062 Uiso 1 1 calc R
C16 C -0.0730(10) 0.2780(7) 0.4163(6) 0.077(4) Uani 1 1 d .
H16A H -0.1260 0.2447 0.4053 0.092 Uiso 1 1 calc R
H16B H -0.0822 0.3248 0.4445 0.092 Uiso 1 1 calc R
C17 C 0.6034(6) 0.4732(4) 0.2065(4) 0.0270(18) Uani 1 1 d .
C18 C 0.4487(6) 0.4776(5) 0.1796(4) 0.035(2) Uani 1 1 d .
H18 H 0.3815 0.4837 0.1856 0.042 Uiso 1 1 calc R
C19 C 0.6583(6) 0.4446(5) 0.0788(4) 0.033(2) Uani 1 1 d .
H19 H 0.7186 0.4270 0.1039 0.039 Uiso 1 1 calc R
C20 C 0.6789(8) 0.5219(7) 0.0388(5) 0.063(3) Uani 1 1 d .
H20A H 0.6205 0.5403 0.0140 0.094 Uiso 1 1 calc R
H20B H 0.7293 0.5133 0.0021 0.094 Uiso 1 1 calc R
H20C H 0.7002 0.5618 0.0745 0.094 Uiso 1 1 calc R
C21 C 0.6263(7) 0.3792(6) 0.0264(5) 0.050(3) Uani 1 1 d .
H21A H 0.6188 0.3297 0.0540 0.075 Uiso 1 1 calc R
H21B H 0.6747 0.3720 -0.0121 0.075 Uiso 1 1 calc R
H21C H 0.5650 0.3937 0.0037 0.075 Uiso 1 1 calc R
C22 C 0.4915(7) 0.5080(5) 0.3122(4) 0.035(2) Uani 1 1 d .
H22A H 0.4222 0.5195 0.3170 0.042 Uiso 1 1 calc R
H22B H 0.5274 0.5566 0.3253 0.042 Uiso 1 1 calc R
C23 C 0.5186(7) 0.4427(5) 0.3637(5) 0.039(2) Uani 1 1 d .
H23 H 0.4987 0.3906 0.3514 0.047 Uiso 1 1 calc R
C24 C 0.5675(6) 0.4522(6) 0.4241(5) 0.043(2) Uani 1 1 d .
H24A H 0.5886 0.5035 0.4381 0.051 Uiso 1 1 calc R
H24B H 0.5822 0.4079 0.4544 0.051 Uiso 1 1 calc R
C25 C 0.8650(6) 0.4862(4) 0.3045(4) 0.0273(18) Uani 1 1 d .
C26 C 1.0199(6) 0.4788(5) 0.3246(4) 0.034(2) Uani 1 1 d .
H26 H 1.0860 0.4693 0.3160 0.040 Uiso 1 1 calc R
C27 C 0.8233(6) 0.5386(5) 0.4303(4) 0.0304(19) Uani 1 1 d .
H27 H 0.7595 0.5499 0.4073 0.037 Uiso 1 1 calc R
C28 C 0.8100(7) 0.4750(6) 0.4889(5) 0.050(3) Uani 1 1 d .
H28A H 0.7801 0.4282 0.4665 0.075 Uiso 1 1 calc R
H28B H 0.7687 0.4953 0.5282 0.075 Uiso 1 1 calc R
H28C H 0.8725 0.4604 0.5096 0.075 Uiso 1 1 calc R
C29 C 0.8622(7) 0.6153(6) 0.4635(6) 0.056(3) Uani 1 1 d .
H29A H 0.9260 0.6058 0.4844 0.084 Uiso 1 1 calc R
H29B H 0.8190 0.6337 0.5024 0.084 Uiso 1 1 calc R
H29C H 0.8665 0.6557 0.4248 0.084 Uiso 1 1 calc R
C30 C 0.9620(6) 0.4398(5) 0.1974(4) 0.033(2) Uani 1 1 d .
H30A H 0.9189 0.3944 0.1878 0.040 Uiso 1 1 calc R
H30B H 1.0288 0.4214 0.1909 0.040 Uiso 1 1 calc R
C31 C 0.9412(7) 0.5041(5) 0.1425(5) 0.042(2) Uani 1 1 d .
H31 H 0.8806 0.5295 0.1458 0.051 Uiso 1 1 calc R
C32 C 0.9981(8) 0.5277(6) 0.0914(5) 0.055(3) Uani 1 1 d .
H32A H 1.0594 0.5040 0.0861 0.065 Uiso 1 1 calc R
H32B H 0.9788 0.5690 0.0589 0.065 Uiso 1 1 calc R

loop_
_atom_site_aniso_label
_atom_site_aniso_U_11
_atom_site_aniso_U_22
_atom_site_aniso_U_33
_atom_site_aniso_U_23
_atom_site_aniso_U_13
_atom_site_aniso_U_12
Pd2 0.0158(4) 0.0215(3) 0.0262(3) -0.0015(2) -0.0029(2) 0.0005(2)
Pd1 0.0153(4) 0.0270(4) 0.0261(3) -0.0005(2) -0.0064(2) 0.0000(2)
Br1 0.0227(5) 0.0279(5) 0.0747(7) -0.0025(4) -0.0045(4) -0.0014(4)
Br2 0.0279(5) 0.0309(5) 0.0505(5) -0.0053(4) -0.0111(4) 0.0033(4)
Br3 0.0215(5) 0.0234(5) 0.0581(6) -0.0014(4) -0.0021(4) 0.0011(3)
Br4 0.0278(5) 0.0236(4) 0.0469(5) 0.0021(4) -0.0046(4) 0.0010(3)
N1 0.020(4) 0.035(4) 0.020(3) 0.002(3) -0.010(3) 0.001(3)
N2 0.023(4) 0.033(4) 0.027(4) 0.002(3) -0.002(3) -0.001(3)
N3 0.020(4) 0.043(4) 0.028(4) 0.000(3) -0.005(3) -0.006(3)
N4 0.025(4) 0.040(4) 0.019(3) 0.002(3) -0.005(3) 0.006(3)
N5 0.017(4) 0.038(4) 0.031(4) 0.009(3) -0.002(3) 0.000(3)
N6 0.021(4) 0.054(5) 0.034(4) -0.003(3) -0.013(3) 0.002(3)
N7 0.014(4) 0.037(4) 0.035(4) 0.003(3) -0.006(3) -0.001(3)
N8 0.020(4) 0.038(4) 0.029(4) 0.001(3) 0.001(3) 0.004(3)
N9 0.028(5) 0.060(5) 0.033(4) -0.002(4) -0.006(3) 0.003(4)
N10 0.022(4) 0.047(4) 0.020(3) -0.003(3) -0.004(3) -0.001(3)
N11 0.019(4) 0.027(3) 0.028(3) -0.002(3) 0.002(3) 0.000(3)
N12 0.013(4) 0.060(5) 0.034(4) -0.006(3) -0.003(3) 0.000(3)
C1 0.013(5) 0.047(5) 0.032(4) 0.008(4) -0.007(3) 0.001(4)
C2 0.016(4) 0.035(5) 0.024(4) -0.001(3) -0.004(3) 0.003(3)
C3 0.015(5) 0.048(5) 0.025(4) 0.004(4) -0.003(3) -0.002(4)
C4 0.035(6) 0.048(5) 0.031(4) 0.011(4) -0.002(4) -0.005(4)
C5 0.031(5) 0.038(5) 0.036(5) 0.000(4) -0.004(4) 0.004(4)
C6 0.026(5) 0.044(5) 0.028(4) 0.001(4) 0.006(4) 0.005(4)
C7 0.023(5) 0.046(5) 0.036(5) 0.008(4) 0.002(4) 0.001(4)
C8 0.027(5) 0.056(6) 0.036(5) -0.001(4) 0.007(4) -0.001(4)
C9 0.022(5) 0.028(4) 0.032(4) 0.001(3) 0.001(3) -0.005(4)
C10 0.015(5) 0.049(6) 0.038(5) 0.003(4) -0.007(4) -0.003(4)
C11 0.021(5) 0.063(6) 0.030(4) 0.001(4) 0.000(4) 0.001(4)
C12 0.053(7) 0.077(8) 0.043(6) 0.019(5) 0.016(5) -0.008(6)
C13 0.061(8) 0.079(8) 0.033(5) -0.016(5) -0.004(5) 0.019(6)
C14 0.028(6) 0.060(6) 0.039(5) 0.015(5) 0.003(4) 0.004(5)
C15 0.055(7) 0.057(6) 0.044(6) -0.005(5) 0.001(5) -0.015(5)
C16 0.077(10) 0.096(10) 0.058(7) -0.011(7) 0.019(7) 0.025(8)
C17 0.025(5) 0.030(4) 0.026(4) 0.006(3) 0.001(3) -0.006(4)
C18 0.022(5) 0.048(6) 0.034(5) -0.001(4) -0.006(4) 0.000(4)
C19 0.027(5) 0.048(5) 0.023(4) 0.005(4) -0.007(3) 0.005(4)
C20 0.048(8) 0.091(9) 0.049(6) 0.023(6) 0.007(5) -0.004(6)
C21 0.033(6) 0.076(7) 0.042(5) -0.019(5) 0.001(4) 0.000(5)
C22 0.032(6) 0.040(5) 0.034(5) -0.004(4) 0.010(4) 0.008(4)
C23 0.041(6) 0.037(5) 0.040(5) -0.001(4) 0.004(4) -0.008(4)
C24 0.034(6) 0.053(6) 0.041(5) 0.003(4) 0.000(4) -0.009(5)
C25 0.016(5) 0.027(4) 0.040(5) 0.008(4) 0.004(3) 0.002(3)
C26 0.022(5) 0.039(5) 0.039(5) -0.003(4) -0.002(4) 0.000(4)
C27 0.011(4) 0.049(5) 0.031(4) -0.007(4) 0.005(3) -0.004(4)
C28 0.041(7) 0.070(7) 0.040(5) 0.013(5) 0.010(4) 0.012(5)
C29 0.044(7) 0.061(7) 0.062(7) -0.010(5) 0.008(5) -0.013(5)
C30 0.019(5) 0.037(5) 0.044(5) -0.009(4) 0.012(4) 0.003(4)
C31 0.052(7) 0.042(5) 0.033(5) -0.011(4) 0.001(4) 0.008(5)
C32 0.082(9) 0.043(6) 0.039(6) -0.007(5) 0.010(5) -0.002(6)

loop_
_atom_type_symbol
_atom_type_description
_atom_type_scat_dispersion_real
_atom_type_scat_dispersion_imag
_atom_type_scat_source
C C 0.0033 0.0016 'International Tables Vol C Tables 4.2.6.8 and 6.1.1.4'
H H 0.0000 0.0000 'International Tables Vol C Tables 4.2.6.8 and 6.1.1.4'
N N 0.0061 0.0033 'International Tables Vol C Tables 4.2.6.8 and 6.1.1.4'
Br Br -0.2901 2.4595 'International Tables Vol C Tables 4.2.6.8 and 6.1.1.4'
Pd Pd -0.9988 1.0072 'International Tables Vol C Tables 4.2.6.8 and 6.1.1.4'

loop_
_geom_angle_atom_site_label_1
_geom_angle_atom_site_label_2
_geom_angle_atom_site_label_3
_geom_angle
C17 Pd2 C25 177.9(3)
C17 Pd2 Br3 89.2(2)
C25 Pd2 Br3 90.7(2)
C17 Pd2 Br4 90.2(2)
C25 Pd2 Br4 89.9(2)
Br3 Pd2 Br4 177.09(4)
C9 Pd1 C2 177.0(3)
C9 Pd1 Br1 90.1(2)
C2 Pd1 Br1 91.8(2)
C9 Pd1 Br2 87.8(2)
C2 Pd1 Br2 90.3(2)
Br1 Pd1 Br2 177.80(4)
C2 N1 N3 114.4(6)
C2 N1 C3 127.0(7)
N3 N1 C3 118.6(6)
C1 N2 C2 107.6(6)
C1 N2 C6 125.7(7)
C2 N2 C6 126.5(7)
C1 N3 N1 102.5(6)
C9 N4 N6 113.8(6)
C9 N4 C11 126.6(7)
N6 N4 C11 119.6(6)
C9 N5 C10 109.5(7)
C9 N5 C14 125.4(7)
C10 N5 C14 125.1(7)
C10 N6 N4 103.9(6)
C17 N7 N9 114.3(6)
C17 N7 C19 124.4(7)
N9 N7 C19 120.9(6)
C18 N8 C17 108.9(7)
C18 N8 C22 126.0(7)
C17 N8 C22 125.1(7)
C18 N9 N7 103.3(7)
C25 N10 N12 113.2(6)
C25 N10 C27 127.0(7)
N12 N10 C27 119.7(6)
C25 N11 C26 108.3(7)
C25 N11 C30 125.3(7)
C26 N11 C30 126.3(7)
C26 N12 N10 103.2(7)
N3 C1 N2 112.4(7)
N3 C1 H1 123.8
N2 C1 H1 123.8
N1 C2 N2 103.1(7)
N1 C2 Pd1 129.5(6)
N2 C2 Pd1 127.2(5)
N1 C3 C4 109.0(7)
N1 C3 C5 109.5(6)
C4 C3 C5 112.7(7)
N1 C3 H3 108.5
C4 C3 H3 108.5
C5 C3 H3 108.5
C3 C4 H4A 109.5
C3 C4 H4B 109.5
H4A C4 H4B 109.5
C3 C4 H4C 109.5
H4A C4 H4C 109.5
H4B C4 H4C 109.5
C3 C5 H5A 109.5
C3 C5 H5B 109.5
H5A C5 H5B 109.5
C3 C5 H5C 109.5
H5A C5 H5C 109.5
H5B C5 H5C 109.5
N2 C6 C7 111.8(7)
N2 C6 H6A 109.3
C7 C6 H6A 109.3
N2 C6 H6B 109.3
C7 C6 H6B 109.3
H6A C6 H6B 107.9
C8 C7 C6 121.5(9)
C8 C7 H7 119.2
C6 C7 H7 119.2
C7 C8 H8A 120.0
C7 C8 H8B 120.0
H8A C8 H8B 120.0
N4 C9 N5 102.7(7)
N4 C9 Pd1 125.7(6)
N5 C9 Pd1 131.6(6)
N6 C10 N5 110.2(7)
N6 C10 H10 124.9
N5 C10 H10 124.9
N4 C11 C13 110.9(8)
N4 C11 C12 110.2(7)
C13 C11 C12 112.2(8)
N4 C11 H11 107.8
C13 C11 H11 107.8
C12 C11 H11 107.8
C11 C12 H12A 109.5
C11 C12 H12B 109.5
H12A C12 H12B 109.5
C11 C12 H12C 109.5
H12A C12 H12C 109.5
H12B C12 H12C 109.5
C11 C13 H13A 109.5
C11 C13 H13B 109.5
H13A C13 H13B 109.5
C11 C13 H13C 109.5
H13A C13 H13C 109.5
H13B C13 H13C 109.5
C15 C14 N5 109.6(8)
C15 C14 H14A 109.7
N5 C14 H14A 109.7
C15 C14 H14B 109.7
N5 C14 H14B 109.7
H14A C14 H14B 108.2
C16 C15 C14 125.4(11)
C16 C15 H15 117.3
C14 C15 H15 117.3
C15 C16 H16A 120.0
C15 C16 H16B 120.0
H16A C16 H16B 120.0
N7 C17 N8 101.9(7)
N7 C17 Pd2 128.3(6)
N8 C17 Pd2 129.9(6)
N9 C18 N8 111.6(8)
N9 C18 H18 124.2
N8 C18 H18 124.2
N7 C19 C20 110.5(7)
N7 C19 C21 109.5(7)
C20 C19 C21 112.4(7)
N7 C19 H19 108.1
C20 C19 H19 108.1
C21 C19 H19 108.1
C19 C20 H20A 109.5
C19 C20 H20B 109.5
H20A C20 H20B 109.5
C19 C20 H20C 109.5
H20A C20 H20C 109.5
H20B C20 H20C 109.5
C19 C21 H21A 109.5
C19 C21 H21B 109.5
H21A C21 H21B 109.5
C19 C21 H21C 109.5
H21A C21 H21C 109.5
H21B C21 H21C 109.5
N8 C22 C23 110.5(7)
N8 C22 H22A 109.5
C23 C22 H22A 109.5
N8 C22 H22B 109.5
C23 C22 H22B 109.5
H22A C22 H22B 108.1
C24 C23 C22 124.5(9)
C24 C23 H23 117.7
C22 C23 H23 117.7
C23 C24 H24A 120.0
C23 C24 H24B 120.0
H24A C24 H24B 120.0
N10 C25 N11 103.9(7)
N10 C25 Pd2 128.9(6)
N11 C25 Pd2 127.2(6)
N12 C26 N11 111.2(8)
N12 C26 H26 124.4
N11 C26 H26 124.4
N10 C27 C28 110.6(7)
N10 C27 C29 109.3(7)
C28 C27 C29 111.7(8)
N10 C27 H27 108.4
C28 C27 H27 108.4
C29 C27 H27 108.4
C27 C28 H28A 109.5
C27 C28 H28B 109.5
H28A C28 H28B 109.5
C27 C28 H28C 109.5
H28A C28 H28C 109.5
H28B C28 H28C 109.5
C27 C29 H29A 109.5
C27 C29 H29B 109.5
H29A C29 H29B 109.5
C27 C29 H29C 109.5
H29A C29 H29C 109.5
H29B C29 H29C 109.5
N11 C30 C31 112.1(6)
N11 C30 H30A 109.2
C31 C30 H30A 109.2
N11 C30 H30B 109.2
C31 C30 H30B 109.2
H30A C30 H30B 107.9
C32 C31 C30 125.7(10)
C32 C31 H31 117.1
C30 C31 H31 117.1
C31 C32 H32A 120.0
C31 C32 H32B 120.0
H32A C32 H32B 120.0

loop_
_geom_bond_atom_site_label_1
_geom_bond_atom_site_label_2
_geom_bond_distance
Pd2 C17 2.016(8)
Pd2 C25 2.045(9)
Pd2 Br3 2.4317(10)
Pd2 Br4 2.4355(10)
Pd1 C9 2.010(8)
Pd1 C2 2.030(8)
Pd1 Br1 2.4349(10)
Pd1 Br2 2.4392(10)
N1 C2 1.313(9)
N1 N3 1.382(9)
N1 C3 1.489(9)
N2 C1 1.357(10)
N2 C2 1.375(9)
N2 C6 1.469(9)
N3 C1 1.288(10)
N4 C9 1.326(10)
N4 N6 1.365(9)
N4 C11 1.471(10)
N5 C9 1.347(10)
N5 C10 1.359(10)
N5 C14 1.472(10)
N6 C10 1.290(10)
N7 C17 1.333(10)
N7 N9 1.366(9)
N7 C19 1.478(10)
N8 C18 1.344(10)
N8 C17 1.376(10)
N8 C22 1.490(9)
N9 C18 1.292(10)
N10 C25 1.330(10)
N10 N12 1.371(9)
N10 C27 1.480(9)
N11 C25 1.341(9)
N11 C26 1.364(10)
N11 C30 1.468(9)
N12 C26 1.295(10)
C1 H1 0.9500
C3 C4 1.501(11)
C3 C5 1.517(11)
C3 H3 1.0000
C4 H4A 0.9800
C4 H4B 0.9800
C4 H4C 0.9800
C5 H5A 0.9800
C5 H5B 0.9800
C5 H5C 0.9800
C6 C7 1.509(11)
C6 H6A 0.9900
C6 H6B 0.9900
C7 C8 1.309(12)
C7 H7 0.9500
C8 H8A 0.9500
C8 H8B 0.9500
C10 H10 0.9500
C11 C13 1.507(12)
C11 C12 1.514(13)
C11 H11 1.0000
C12 H12A 0.9800
C12 H12B 0.9800
C12 H12C 0.9800
C13 H13A 0.9800
C13 H13B 0.9800
C13 H13C 0.9800
C14 C15 1.465(13)
C14 H14A 0.9900
C14 H14B 0.9900
C15 C16 1.284(14)
C15 H15 0.9500
C16 H16A 0.9500
C16 H16B 0.9500
C18 H18 0.9500
C19 C20 1.522(12)
C19 C21 1.523(12)
C19 H19 1.0000
C20 H20A 0.9800
C20 H20B 0.9800
C20 H20C 0.9800
C21 H21A 0.9800
C21 H21B 0.9800
C21 H21C 0.9800
C22 C23 1.495(12)
C22 H22A 0.9900
C22 H22B 0.9900
C23 C24 1.298(12)
C23 H23 0.9500
C24 H24A 0.9500
C24 H24B 0.9500
C26 H26 0.9500
C27 C28 1.523(11)
C27 C29 1.528(12)
C27 H27 1.0000
C28 H28A 0.9800
C28 H28B 0.9800
C28 H28C 0.9800
C29 H29A 0.9800
C29 H29B 0.9800
C29 H29C 0.9800
C30 C31 1.500(12)
C30 H30A 0.9900
C30 H30B 0.9900
C31 C32 1.286(12)
C31 H31 0.9500
C32 H32A 0.9500
C32 H32B 0.9500

loop_
_geom_torsion_atom_site_label_1
_geom_torsion_atom_site_label_2
_geom_torsion_atom_site_label_3
_geom_torsion_atom_site_label_4
_geom_torsion
C2 N1 N3 C1 0.1(9)
C3 N1 N3 C1 177.1(7)
C9 N4 N6 C10 0.5(9)
C11 N4 N6 C10 176.9(7)
C17 N7 N9 C18 -1.9(9)
C19 N7 N9 C18 -174.8(7)
C25 N10 N12 C26 2.5(9)
C27 N10 N12 C26 179.5(7)
N1 N3 C1 N2 0.0(9)
C2 N2 C1 N3 0.0(10)
C6 N2 C1 N3 -175.3(7)
N3 N1 C2 N2 -0.1(8)
C3 N1 C2 N2 -176.8(7)
N3 N1 C2 Pd1 -176.0(5)
C3 N1 C2 Pd1 7.3(12)
C1 N2 C2 N1 0.0(8)
C6 N2 C2 N1 175.3(7)
C1 N2 C2 Pd1 176.1(6)
C6 N2 C2 Pd1 -8.6(11)
C9 Pd1 C2 N1 121(5)
Br1 Pd1 C2 N1 -110.6(7)
Br2 Pd1 C2 N1 68.7(7)
C9 Pd1 C2 N2 -54(6)
Br1 Pd1 C2 N2 74.4(7)
Br2 Pd1 C2 N2 -106.3(6)
C2 N1 C3 C4 111.1(9)
N3 N1 C3 C4 -65.6(9)
C2 N1 C3 C5 -125.2(8)
N3 N1 C3 C5 58.1(9)
C1 N2 C6 C7 -110.9(9)
C2 N2 C6 C7 74.6(10)
N2 C6 C7 C8 -141.8(8)
N6 N4 C9 N5 -0.2(9)
C11 N4 C9 N5 -176.4(7)
N6 N4 C9 Pd1 -177.8(5)
C11 N4 C9 Pd1 6.1(11)
C10 N5 C9 N4 -0.1(9)
C14 N5 C9 N4 -179.0(7)
C10 N5 C9 Pd1 177.2(6)
C14 N5 C9 Pd1 -1.7(12)
C2 Pd1 C9 N4 27(6)
Br1 Pd1 C9 N4 -101.0(7)
Br2 Pd1 C9 N4 79.8(7)
C2 Pd1 C9 N5 -150(5)
Br1 Pd1 C9 N5 82.2(7)
Br2 Pd1 C9 N5 -97.1(7)
N4 N6 C10 N5 -0.6(9)
C9 N5 C10 N6 0.5(10)
C14 N5 C10 N6 179.4(7)
C9 N4 C11 C13 111.4(9)
N6 N4 C11 C13 -64.6(10)
C9 N4 C11 C12 -123.7(9)
N6 N4 C11 C12 60.3(10)
C9 N5 C14 C15 94.4(10)
C10 N5 C14 C15 -84.3(10)
N5 C14 C15 C16 111.1(12)
N9 N7 C17 N8 2.0(9)
C19 N7 C17 N8 174.7(7)
N9 N7 C17 Pd2 -177.1(6)
C19 N7 C17 Pd2 -4.5(11)
C18 N8 C17 N7 -1.4(9)
C22 N8 C17 N7 -178.8(7)
C18 N8 C17 Pd2 177.8(6)
C22 N8 C17 Pd2 0.4(11)
C25 Pd2 C17 N7 15(9)
Br3 Pd2 C17 N7 101.5(7)
Br4 Pd2 C17 N7 -75.7(7)
C25 Pd2 C17 N8 -164(8)
Br3 Pd2 C17 N8 -77.4(7)
Br4 Pd2 C17 N8 105.4(7)
N7 N9 C18 N8 0.9(10)
C17 N8 C18 N9 0.3(10)
C22 N8 C18 N9 177.7(7)
C17 N7 C19 C20 -93.1(9)
N9 N7 C19 C20 79.1(9)
C17 N7 C19 C21 142.6(8)
N9 N7 C19 C21 -45.2(10)
C18 N8 C22 C23 117.4(9)
C17 N8 C22 C23 -65.7(10)
N8 C22 C23 C24 132.6(9)
N12 N10 C25 N11 -2.4(9)
C27 N10 C25 N11 -179.2(7)
N12 N10 C25 Pd2 178.0(5)
C27 N10 C25 Pd2 1.2(12)
C26 N11 C25 N10 1.4(8)
C30 N11 C25 N10 -176.7(7)
C26 N11 C25 Pd2 -179.0(6)
C30 N11 C25 Pd2 3.0(11)
C17 Pd2 C25 N10 157(8)
Br3 Pd2 C25 N10 70.7(7)
Br4 Pd2 C25 N10 -112.1(7)
C17 Pd2 C25 N11 -23(9)
Br3 Pd2 C25 N11 -108.8(6)
Br4 Pd2 C25 N11 68.4(6)
N10 N12 C26 N11 -1.5(9)
C25 N11 C26 N12 0.1(10)
C30 N11 C26 N12 178.1(7)
C25 N10 C27 C28 103.6(10)
N12 N10 C27 C28 -73.0(9)
C25 N10 C27 C29 -133.0(9)
N12 N10 C27 C29 50.4(10)
C25 N11 C30 C31 67.7(10)
C26 N11 C30 C31 -110.0(9)
N11 C30 C31 C32 125.9(9)
